data_4507289
loop_
_publ_author_name
'Masu, Hyuma'
'Tominaga, Masahide'
'Azumaya, Isao'

_publ_section_title
;
 Hydrogen-Bonded 1D Chains Formed from Adamantane-Based Bisphenols and
 Bispyridines: Influences of Substitution Groups on Phenol Ring
;
_journal_issue 2
_journal_name_full 'Crystal Growth &amp; Design'
_journal_page_first 752
_journal_paper_doi 10.1021/cg301462v
_journal_volume 13
_journal_year 2013
_chemical_formula_moiety 'C22 H22 Br2 O2, C10 H8 N2'
_chemical_formula_sum 'C32 H30 Br2 N2 O2'
_chemical_formula_weight 634.40
_chemical_name_systematic
;
 ?
;
_space_group_IT_number 14
_symmetry_cell_setting monoclinic
_symmetry_space_group_name_Hall '-P 2ybc'
_symmetry_space_group_name_H-M 'P 1 21/c 1'
_atom_sites_solution_hydrogens geom
_atom_sites_solution_primary direct
_atom_sites_solution_secondary difmap
_audit_creation_method SHELXL-97
_cell_angle_alpha 90.00
_cell_angle_beta 116.647(8)
_cell_angle_gamma 90.00
_cell_formula_units_Z 4
_cell_length_a 19.233(2)
_cell_length_b 7.2860(10)
_cell_length_c 21.471(2)
_cell_measurement_reflns_used 4052
_cell_measurement_temperature 200
_cell_measurement_theta_max 26.36
_cell_measurement_theta_min 2.37
_cell_volume 2689.2(6)
_computing_cell_refinement 'APEX2 (Bruker AXS, 2006)'
_computing_data_collection 'APEX2 (Bruker AXS, 2006)'
_computing_data_reduction 'SAINT (Bruker AXS, 2004)'
_computing_molecular_graphics 'XSHEL (Bruker AXS,2002)'
_computing_publication_material 'XCIF (Bruker AXS, 2001)'
_computing_structure_refinement 'SHELXL-97 (Sheldrick, 1997)'
_computing_structure_solution 'SHELXS-97 (Sheldrick, 1997)'
_diffrn_ambient_temperature 200
_diffrn_detector_area_resol_mean 8.333
_diffrn_measured_fraction_theta_full 0.999
_diffrn_measured_fraction_theta_max 0.909
_diffrn_measurement_device_type 'Bruker APEXII CCD area detector'
_diffrn_measurement_method 'omega scans'
_diffrn_radiation_monochromator graphite
_diffrn_radiation_source 'fine-focus sealed tube'
_diffrn_radiation_type MoK\a
_diffrn_radiation_wavelength 0.71073
_diffrn_reflns_av_R_equivalents 0.0291
_diffrn_reflns_av_sigmaI/netI 0.0414
_diffrn_reflns_limit_h_max 24
_diffrn_reflns_limit_h_min -22
_diffrn_reflns_limit_k_max 9
_diffrn_reflns_limit_k_min -6
_diffrn_reflns_limit_l_max 27
_diffrn_reflns_limit_l_min -26
_diffrn_reflns_number 12769
_diffrn_reflns_theta_full 25.00
_diffrn_reflns_theta_max 27.20
_diffrn_reflns_theta_min 1.91
_exptl_absorpt_coefficient_mu 3.048
_exptl_absorpt_correction_T_max 0.7503
_exptl_absorpt_correction_T_min 0.3753
_exptl_absorpt_correction_type empirical
_exptl_absorpt_process_details
;
SADABS Sheldrick 1996
;
_exptl_crystal_colour colourless
_exptl_crystal_density_diffrn 1.567
_exptl_crystal_density_method 'not measured'
_exptl_crystal_description plate
_exptl_crystal_F_000 1288
_exptl_crystal_size_max 0.40
_exptl_crystal_size_mid 0.20
_exptl_crystal_size_min 0.10
_refine_diff_density_max 0.382
_refine_diff_density_min -0.379
_refine_diff_density_rms 0.062
_refine_ls_extinction_method none
_refine_ls_goodness_of_fit_ref 1.008
_refine_ls_hydrogen_treatment constr
_refine_ls_matrix_type full
_refine_ls_number_parameters 343
_refine_ls_number_reflns 5452
_refine_ls_number_restraints 0
_refine_ls_restrained_S_all 1.008
_refine_ls_R_factor_all 0.0477
_refine_ls_R_factor_gt 0.0309
_refine_ls_shift/su_max 0.001
_refine_ls_shift/su_mean 0.000
_refine_ls_structure_factor_coef Fsqd
_refine_ls_weighting_details 'calc w=1/[\s^2^(Fo^2^)+(0.0332P)^2^+0.7044P] where P=(Fo^2^+2Fc^2^)/3'
_refine_ls_weighting_scheme calc
_refine_ls_wR_factor_gt 0.0695
_refine_ls_wR_factor_ref 0.0758
_reflns_number_gt 4143
_reflns_number_total 5452
_reflns_threshold_expression >2sigma(I)
_cod_data_source_file cg301462v_si_002.cif
_cod_data_source_block a1009271tom
_cod_depositor_comments
;
The following automatic conversions were performed:

'_symmetry_cell_setting' value 'Monoclinic' changed to 'monoclinic'
according to /home/saulius/struct/CIF-dictionaries/cif_core.dic
dictionary named 'cif_core.dic' version 2.4.2 from 2011-04-26.

Automatic conversion script
Id: cif_fix_values 1891 2012-01-12 08:04:46Z andrius 
;
_cod_original_cell_volume 2689.2(5)
_cod_original_sg_symbol_H-M 'P2(1)/c  '
_cod_database_code 4507289

loop_
_symmetry_equiv_pos_as_xyz
'x, y, z'
'-x, y+1/2, -z+1/2'
'-x, -y, -z'
'x, -y-1/2, z-1/2'

loop_
_atom_site_label
_atom_site_type_symbol
_atom_site_fract_x
_atom_site_fract_y
_atom_site_fract_z
_atom_site_U_iso_or_equiv
_atom_site_adp_type
_atom_site_occupancy
_atom_site_symmetry_multiplicity
_atom_site_calc_flag
_atom_site_refinement_flags
Br1 Br 0.208845(15) 0.91890(4) 0.783537(14) 0.03782(9) Uani 1 1 d .
Br2 Br 0.708872(14) 0.91880(4) 1.020750(13) 0.03343(8) Uani 1 1 d .
C1 C 0.18949(13) 0.6697(3) 0.67468(12) 0.0269(5) Uani 1 1 d .
C2 C 0.23644(13) 0.7143(3) 0.74461(12) 0.0259(5) Uani 1 1 d .
C3 C 0.30116(13) 0.6115(3) 0.78609(12) 0.0253(5) Uani 1 1 d .
H3 H 0.3312 0.6455 0.8335 0.030 Uiso 1 1 calc R
C4 C 0.32331(13) 0.4593(3) 0.76011(12) 0.0240(5) Uani 1 1 d .
C5 C 0.27707(14) 0.4170(3) 0.68987(12) 0.0276(5) Uani 1 1 d .
H5 H 0.2907 0.3150 0.6701 0.033 Uiso 1 1 calc R
C6 C 0.21189(13) 0.5195(4) 0.64825(12) 0.0284(6) Uani 1 1 d .
H6 H 0.1820 0.4862 0.6008 0.034 Uiso 1 1 calc R
C7 C 0.39265(13) 0.3415(3) 0.80765(11) 0.0229(5) Uani 1 1 d .
C8 C 0.46971(12) 0.4493(3) 0.83172(11) 0.0220(5) Uani 1 1 d .
H8A H 0.4670 0.5625 0.8561 0.026 Uiso 1 1 calc R
H8B H 0.4766 0.4859 0.7904 0.026 Uiso 1 1 calc R
C9 C 0.54090(13) 0.3327(3) 0.88140(11) 0.0220(5) Uani 1 1 d .
C10 C 0.54226(14) 0.1563(3) 0.84316(12) 0.0278(5) Uani 1 1 d .
H10A H 0.5498 0.1878 0.8017 0.033 Uiso 1 1 calc R
H10B H 0.5867 0.0792 0.8743 0.033 Uiso 1 1 calc R
C11 C 0.46697(14) 0.0480(3) 0.82030(12) 0.0285(6) Uani 1 1 d .
H11 H 0.4697 -0.0657 0.7954 0.034 Uiso 1 1 calc R
C12 C 0.39840(14) 0.1654(3) 0.77113(12) 0.0267(5) Uani 1 1 d .
H12A H 0.3496 0.0944 0.7556 0.032 Uiso 1 1 calc R
H12B H 0.4052 0.1976 0.7294 0.032 Uiso 1 1 calc R
C13 C 0.38367(13) 0.2862(3) 0.87323(11) 0.0257(5) Uani 1 1 d .
H13A H 0.3803 0.3981 0.8979 0.031 Uiso 1 1 calc R
H13B H 0.3348 0.2160 0.8591 0.031 Uiso 1 1 calc R
C14 C 0.52822(13) 0.2785(3) 0.94542(11) 0.0252(5) Uani 1 1 d .
H14A H 0.5727 0.2034 0.9778 0.030 Uiso 1 1 calc R
H14B H 0.5258 0.3906 0.9704 0.030 Uiso 1 1 calc R
C15 C 0.45622(15) -0.0054(4) 0.88417(12) 0.0324(6) Uani 1 1 d .
H15A H 0.5002 -0.0832 0.9156 0.039 Uiso 1 1 calc R
H15B H 0.4075 -0.0765 0.8696 0.039 Uiso 1 1 calc R
C16 C 0.45263(14) 0.1692(3) 0.92251(12) 0.0274(5) Uani 1 1 d .
H16 H 0.4455 0.1351 0.9644 0.033 Uiso 1 1 calc R
C17 C 0.61632(13) 0.4422(3) 0.90557(11) 0.0245(5) Uani 1 1 d .
C18 C 0.62733(13) 0.6022(3) 0.94448(11) 0.0241(5) Uani 1 1 d .
H18 H 0.5862 0.6475 0.9533 0.029 Uiso 1 1 calc R
C19 C 0.69718(13) 0.6960(3) 0.97045(11) 0.0245(5) Uani 1 1 d .
C20 C 0.76002(13) 0.6328(3) 0.96062(12) 0.0267(5) Uani 1 1 d .
C21 C 0.74761(14) 0.4804(4) 0.91917(13) 0.0327(6) Uani 1 1 d .
H21 H 0.7880 0.4392 0.9087 0.039 Uiso 1 1 calc R
C22 C 0.67790(14) 0.3855(4) 0.89228(13) 0.0310(6) Uani 1 1 d .
H22 H 0.6717 0.2800 0.8643 0.037 Uiso 1 1 calc R
C23 C 0.84997(15) 0.8515(4) 0.66355(13) 0.0346(6) Uani 1 1 d .
H23 H 0.7965 0.8817 0.6375 0.042 Uiso 1 1 calc R
C24 C 0.88006(14) 0.8428(4) 0.73499(13) 0.0316(6) Uani 1 1 d .
H24 H 0.8478 0.8662 0.7571 0.038 Uiso 1 1 calc R
C25 C 0.95838(13) 0.7991(3) 0.77448(12) 0.0288(6) Uani 1 1 d .
C26 C 1.00174(14) 0.7705(4) 0.73864(13) 0.0337(6) Uani 1 1 d .
H26 H 1.0556 0.7423 0.7634 0.040 Uiso 1 1 calc R
C27 C 0.96694(14) 0.7828(4) 0.66680(13) 0.0378(6) Uani 1 1 d .
H27 H 0.9981 0.7637 0.6434 0.045 Uiso 1 1 calc R
C28 C 0.99395(13) 0.7879(3) 0.85159(12) 0.0286(5) Uani 1 1 d .
C29 C 1.07126(14) 0.8363(4) 0.89231(13) 0.0354(6) Uani 1 1 d .
H29 H 1.1026 0.8751 0.8709 0.042 Uiso 1 1 calc R
C30 C 1.10201(15) 0.8277(4) 0.96371(14) 0.0400(7) Uani 1 1 d .
H30 H 1.1549 0.8614 0.9905 0.048 Uiso 1 1 calc R
C31 C 0.98735(15) 0.7268(4) 0.95824(13) 0.0392(7) Uani 1 1 d .
H31 H 0.9574 0.6884 0.9810 0.047 Uiso 1 1 calc R
C32 C 0.95212(14) 0.7305(4) 0.88643(13) 0.0352(6) Uani 1 1 d .
H32 H 0.8994 0.6938 0.8609 0.042 Uiso 1 1 calc R
N1 N 0.89144(12) 0.8202(3) 0.62872(10) 0.0362(5) Uani 1 1 d .
N2 N 1.06180(12) 0.7746(3) 0.99757(10) 0.0376(5) Uani 1 1 d .
O1 O 0.12564(9) 0.7730(2) 0.63718(8) 0.0339(4) Uani 1 1 d .
H1 H 0.1041 0.7352 0.5970 0.051 Uiso 1 1 d R
O2 O 0.83071(9) 0.7191(3) 0.98803(8) 0.0357(4) Uani 1 1 d .
H2 H 0.8505 0.7134 1.0307 0.054 Uiso 1 1 d R

loop_
_atom_site_aniso_label
_atom_site_aniso_U_11
_atom_site_aniso_U_22
_atom_site_aniso_U_33
_atom_site_aniso_U_23
_atom_site_aniso_U_13
_atom_site_aniso_U_12
Br1 0.02942(15) 0.03492(16) 0.04519(17) -0.00953(12) 0.01325(13) 0.00328(11)
Br2 0.02715(14) 0.03256(15) 0.03950(16) -0.00717(11) 0.01399(12) -0.00383(11)
C1 0.0197(12) 0.0324(14) 0.0275(13) 0.0060(11) 0.0096(10) -0.0016(10)
C2 0.0227(12) 0.0263(13) 0.0288(12) -0.0024(10) 0.0117(10) -0.0025(10)
C3 0.0210(12) 0.0297(14) 0.0219(12) -0.0023(10) 0.0066(10) -0.0023(10)
C4 0.0212(12) 0.0273(13) 0.0232(12) -0.0005(10) 0.0097(10) -0.0032(10)
C5 0.0291(13) 0.0299(14) 0.0227(12) -0.0024(10) 0.0105(11) -0.0003(11)
C6 0.0254(13) 0.0371(15) 0.0188(12) 0.0022(10) 0.0065(10) -0.0014(11)
C7 0.0249(12) 0.0236(12) 0.0177(11) -0.0006(9) 0.0074(10) -0.0007(10)
C8 0.0210(12) 0.0251(13) 0.0195(11) 0.0008(9) 0.0088(10) 0.0027(9)
C9 0.0209(12) 0.0250(12) 0.0186(11) -0.0020(9) 0.0075(10) 0.0009(10)
C10 0.0314(13) 0.0290(13) 0.0240(12) -0.0006(10) 0.0133(11) 0.0069(11)
C11 0.0344(14) 0.0234(14) 0.0259(13) -0.0040(10) 0.0120(11) 0.0027(10)
C12 0.0284(13) 0.0265(13) 0.0225(12) -0.0040(10) 0.0090(11) -0.0012(11)
C13 0.0245(12) 0.0289(13) 0.0248(12) -0.0011(10) 0.0121(10) -0.0016(10)
C14 0.0279(13) 0.0282(13) 0.0184(11) 0.0029(10) 0.0094(10) 0.0054(10)
C15 0.0374(15) 0.0229(13) 0.0330(14) 0.0018(11) 0.0122(12) 0.0010(11)
C16 0.0319(13) 0.0291(14) 0.0225(12) 0.0045(10) 0.0133(11) 0.0012(11)
C17 0.0219(12) 0.0310(14) 0.0191(11) 0.0036(10) 0.0077(10) 0.0053(10)
C18 0.0188(11) 0.0301(14) 0.0228(12) 0.0006(10) 0.0089(10) 0.0047(10)
C19 0.0265(12) 0.0246(13) 0.0208(11) 0.0005(9) 0.0092(10) 0.0001(10)
C20 0.0211(12) 0.0363(15) 0.0222(12) 0.0057(10) 0.0093(10) 0.0015(10)
C21 0.0238(13) 0.0467(17) 0.0318(14) 0.0037(12) 0.0161(12) 0.0078(12)
C22 0.0302(14) 0.0351(15) 0.0298(13) -0.0031(11) 0.0154(12) 0.0037(11)
C23 0.0239(13) 0.0402(15) 0.0308(14) 0.0001(12) 0.0042(12) 0.0011(11)
C24 0.0248(13) 0.0329(14) 0.0363(14) -0.0027(11) 0.0129(12) 0.0007(11)
C25 0.0262(13) 0.0248(13) 0.0317(13) -0.0026(10) 0.0096(11) -0.0026(10)
C26 0.0213(12) 0.0400(16) 0.0346(14) -0.0004(12) 0.0081(11) 0.0007(11)
C27 0.0303(14) 0.0460(17) 0.0379(15) -0.0029(12) 0.0161(13) -0.0023(13)
C28 0.0216(12) 0.0293(14) 0.0285(13) -0.0036(10) 0.0055(11) -0.0011(10)
C29 0.0263(14) 0.0451(17) 0.0317(14) 0.0000(12) 0.0102(12) -0.0056(12)
C30 0.0254(14) 0.0531(19) 0.0340(15) -0.0019(13) 0.0067(12) -0.0083(13)
C31 0.0286(14) 0.0542(19) 0.0337(14) 0.0015(13) 0.0131(12) -0.0041(13)
C32 0.0250(13) 0.0429(16) 0.0325(14) -0.0028(12) 0.0084(12) -0.0045(12)
N1 0.0279(12) 0.0459(15) 0.0312(12) -0.0014(10) 0.0101(10) 0.0001(10)
N2 0.0287(11) 0.0519(15) 0.0282(11) -0.0015(10) 0.0092(10) -0.0050(11)
O1 0.0226(9) 0.0462(11) 0.0283(9) 0.0032(8) 0.0072(7) 0.0073(8)
O2 0.0230(9) 0.0550(12) 0.0291(9) 0.0006(8) 0.0118(8) -0.0065(8)

loop_
_atom_type_symbol
_atom_type_description
_atom_type_scat_dispersion_real
_atom_type_scat_dispersion_imag
_atom_type_scat_source
C C 0.0033 0.0016 'International Tables Vol C Tables 4.2.6.8 and 6.1.1.4'
H H 0.0000 0.0000 'International Tables Vol C Tables 4.2.6.8 and 6.1.1.4'
N N 0.0061 0.0033 'International Tables Vol C Tables 4.2.6.8 and 6.1.1.4'
O O 0.0106 0.0060 'International Tables Vol C Tables 4.2.6.8 and 6.1.1.4'
Br Br -0.2901 2.4595 'International Tables Vol C Tables 4.2.6.8 and 6.1.1.4'

loop_
_geom_angle_atom_site_label_1
_geom_angle_atom_site_label_2
_geom_angle_atom_site_label_3
_geom_angle
O1 C1 C6 124.1(2)
O1 C1 C2 119.0(2)
C6 C1 C2 116.9(2)
C3 C2 C1 121.8(2)
C3 C2 Br1 119.41(17)
C1 C2 Br1 118.80(18)
C2 C3 C4 121.5(2)
C2 C3 H3 119.2
C4 C3 H3 119.2
C3 C4 C5 116.5(2)
C3 C4 C7 120.8(2)
C5 C4 C7 122.6(2)
C6 C5 C4 122.0(2)
C6 C5 H5 119.0
C4 C5 H5 119.0
C5 C6 C1 121.2(2)
C5 C6 H6 119.4
C1 C6 H6 119.4
C4 C7 C12 111.70(18)
C4 C7 C13 109.51(18)
C12 C7 C13 108.10(19)
C4 C7 C8 110.86(19)
C12 C7 C8 108.54(19)
C13 C7 C8 108.03(17)
C7 C8 C9 111.57(19)
C7 C8 H8A 109.3
C9 C8 H8A 109.3
C7 C8 H8B 109.3
C9 C8 H8B 109.3
H8A C8 H8B 108.0
C17 C9 C10 112.24(19)
C17 C9 C14 109.55(17)
C10 C9 C14 107.98(19)
C17 C9 C8 110.88(19)
C10 C9 C8 108.18(18)
C14 C9 C8 107.86(18)
C11 C10 C9 111.4(2)
C11 C10 H10A 109.3
C9 C10 H10A 109.3
C11 C10 H10B 109.3
C9 C10 H10B 109.3
H10A C10 H10B 108.0
C10 C11 C15 109.5(2)
C10 C11 C12 109.5(2)
C15 C11 C12 109.9(2)
C10 C11 H11 109.3
C15 C11 H11 109.3
C12 C11 H11 109.3
C11 C12 C7 110.66(18)
C11 C12 H12A 109.5
C7 C12 H12A 109.5
C11 C12 H12B 109.5
C7 C12 H12B 109.5
H12A C12 H12B 108.1
C16 C13 C7 110.97(19)
C16 C13 H13A 109.4
C7 C13 H13A 109.4
C16 C13 H13B 109.4
C7 C13 H13B 109.4
H13A C13 H13B 108.0
C16 C14 C9 110.57(18)
C16 C14 H14A 109.5
C9 C14 H14A 109.5
C16 C14 H14B 109.5
C9 C14 H14B 109.5
H14A C14 H14B 108.1
C11 C15 C16 109.1(2)
C11 C15 H15A 109.9
C16 C15 H15A 109.9
C11 C15 H15B 109.9
C16 C15 H15B 109.9
H15A C15 H15B 108.3
C13 C16 C14 109.6(2)
C13 C16 C15 108.93(19)
C14 C16 C15 109.8(2)
C13 C16 H16 109.5
C14 C16 H16 109.5
C15 C16 H16 109.5
C18 C17 C22 117.0(2)
C18 C17 C9 120.4(2)
C22 C17 C9 122.5(2)
C19 C18 C17 120.9(2)
C19 C18 H18 119.5
C17 C18 H18 119.5
C18 C19 C20 121.8(2)
C18 C19 Br2 119.72(17)
C20 C19 Br2 118.48(18)
O2 C20 C21 120.0(2)
O2 C20 C19 123.0(2)
C21 C20 C19 117.0(2)
C20 C21 C22 121.9(2)
C20 C21 H21 119.1
C22 C21 H21 119.1
C21 C22 C17 121.2(2)
C21 C22 H22 119.4
C17 C22 H22 119.4
N1 C23 C24 123.9(2)
N1 C23 H23 118.0
C24 C23 H23 118.0
C23 C24 C25 119.2(2)
C23 C24 H24 120.4
C25 C24 H24 120.4
C26 C25 C24 117.0(2)
C26 C25 C28 121.5(2)
C24 C25 C28 121.5(2)
C25 C26 C27 120.1(2)
C25 C26 H26 120.0
C27 C26 H26 120.0
N1 C27 C26 123.1(2)
N1 C27 H27 118.5
C26 C27 H27 118.5
C32 C28 C29 116.9(2)
C32 C28 C25 122.0(2)
C29 C28 C25 121.0(2)
C30 C29 C28 119.6(3)
C30 C29 H29 120.2
C28 C29 H29 120.2
N2 C30 C29 123.8(2)
N2 C30 H30 118.1
C29 C30 H30 118.1
N2 C31 C32 123.3(3)
N2 C31 H31 118.3
C32 C31 H31 118.3
C31 C32 C28 119.8(2)
C31 C32 H32 120.1
C28 C32 H32 120.1
C23 N1 C27 116.8(2)
C30 N2 C31 116.6(2)
C1 O1 H1 109.6
C20 O2 H2 109.3

loop_
_geom_bond_atom_site_label_1
_geom_bond_atom_site_label_2
_geom_bond_distance
Br1 C2 1.897(2)
Br2 C19 1.906(2)
C1 O1 1.355(3)
C1 C6 1.387(4)
C1 C2 1.400(3)
C2 C3 1.382(3)
C3 C4 1.391(3)
C3 H3 0.9500
C4 C5 1.399(3)
C4 C7 1.528(3)
C5 C6 1.386(3)
C5 H5 0.9500
C6 H6 0.9500
C7 C12 1.533(3)
C7 C13 1.547(3)
C7 C8 1.547(3)
C8 C9 1.557(3)
C8 H8A 0.9900
C8 H8B 0.9900
C9 C17 1.528(3)
C9 C10 1.531(3)
C9 C14 1.551(3)
C10 C11 1.524(3)
C10 H10A 0.9900
C10 H10B 0.9900
C11 C15 1.526(3)
C11 C12 1.529(3)
C11 H11 1.0000
C12 H12A 0.9900
C12 H12B 0.9900
C13 C16 1.532(3)
C13 H13A 0.9900
C13 H13B 0.9900
C14 C16 1.532(3)
C14 H14A 0.9900
C14 H14B 0.9900
C15 C16 1.533(4)
C15 H15A 0.9900
C15 H15B 0.9900
C16 H16 1.0000
C17 C18 1.394(3)
C17 C22 1.399(3)
C18 C19 1.382(3)
C18 H18 0.9500
C19 C20 1.395(3)
C20 O2 1.369(3)
C20 C21 1.375(4)
C21 C22 1.384(4)
C21 H21 0.9500
C22 H22 0.9500
C23 N1 1.335(3)
C23 C24 1.377(3)
C23 H23 0.9500
C24 C25 1.394(3)
C24 H24 0.9500
C25 C26 1.381(3)
C25 C28 1.483(3)
C26 C27 1.382(3)
C26 H26 0.9500
C27 N1 1.337(3)
C27 H27 0.9500
C28 C32 1.386(3)
C28 C29 1.391(3)
C29 C30 1.375(4)
C29 H29 0.9500
C30 N2 1.334(3)
C30 H30 0.9500
C31 N2 1.342(3)
C31 C32 1.378(3)
C31 H31 0.9500
C32 H32 0.9500
O1 H1 0.8200
O2 H2 0.8201
